data_4072415
loop_
_publ_author_name
'Tan, Runyu'
'Jia, Peng'
'Rao, Yingli'
'Jia, Wenli'
'Hadzovic, Alen'
'Yu, Qing'
'Li, Xia'
'Song, Datong'

_publ_section_title
;
 Diplatinum Complexes Supported by Novel Tetradentate Ligands with
 Quinoline Functionalities for Tandem C&#x2212;Cl Activation and
 Dearomatization
;
_journal_issue 24
_journal_name_full Organometallics
_journal_page_first 6614
_journal_paper_doi 10.1021/om800893r
_journal_volume 27
_journal_year 2008
_chemical_formula_sum 'C27.7 H35.37 B2 N2 O4.2'
_chemical_formula_weight 485.17
_chemical_name_systematic
; 
 ? 
;
_space_group_IT_number 15
_symmetry_cell_setting monoclinic
_symmetry_space_group_name_Hall '-C 2yc'
_symmetry_space_group_name_H-M 'C 1 2/c 1'
_atom_sites_solution_hydrogens geom
_atom_sites_solution_primary direct
_atom_sites_solution_secondary difmap
_audit_creation_method SHELXL-97
_cell_angle_alpha 90.00
_cell_angle_beta 93.8930(10)
_cell_angle_gamma 90.00
_cell_formula_units_Z 24
_cell_length_a 24.3205(6)
_cell_length_b 21.1932(5)
_cell_length_c 34.2425(6)
_cell_measurement_reflns_used 68559
_cell_measurement_temperature 150(2)
_cell_measurement_theta_max 25.00
_cell_measurement_theta_min 2.24
_cell_volume 17608.9(7)
_computing_structure_refinement 'SHELXL-97 (Sheldrick, 1997)'
_computing_structure_solution 'SHELXS-97 (Sheldrick, 1990)'
_diffrn_ambient_temperature 150(2)
_diffrn_measured_fraction_theta_full 0.998
_diffrn_measured_fraction_theta_max 0.998
_diffrn_radiation_monochromator graphite
_diffrn_radiation_source 'fine-focus sealed tube'
_diffrn_radiation_type MoK\a
_diffrn_radiation_wavelength 0.71073
_diffrn_reflns_av_R_equivalents 0.0608
_diffrn_reflns_av_sigmaI/netI 0.0706
_diffrn_reflns_limit_h_max 28
_diffrn_reflns_limit_h_min -28
_diffrn_reflns_limit_k_max 25
_diffrn_reflns_limit_k_min -23
_diffrn_reflns_limit_l_max 32
_diffrn_reflns_limit_l_min -40
_diffrn_reflns_number 68559
_diffrn_reflns_theta_full 25.00
_diffrn_reflns_theta_max 25.00
_diffrn_reflns_theta_min 2.24
_exptl_absorpt_coefficient_mu 0.072
_exptl_absorpt_correction_T_max 0.990
_exptl_absorpt_correction_T_min 0.921
_exptl_absorpt_correction_type multi-scan
_exptl_absorpt_process_details 'Bruker Apex 2'
_exptl_crystal_colour colorless
_exptl_crystal_density_diffrn 1.098
_exptl_crystal_density_method 'not measured'
_exptl_crystal_description block
_exptl_crystal_F_000 6220
_exptl_crystal_size_max 0.24
_exptl_crystal_size_mid 0.15
_exptl_crystal_size_min 0.14
_refine_diff_density_max 0.615
_refine_diff_density_min -0.422
_refine_diff_density_rms 0.055
_refine_ls_extinction_method none
_refine_ls_goodness_of_fit_ref 1.057
_refine_ls_hydrogen_treatment constr
_refine_ls_matrix_type full
_refine_ls_number_parameters 981
_refine_ls_number_reflns 15478
_refine_ls_number_restraints 0
_refine_ls_restrained_S_all 1.057
_refine_ls_R_factor_all 0.1071
_refine_ls_R_factor_gt 0.0686
_refine_ls_shift/su_max 0.000
_refine_ls_shift/su_mean 0.000
_refine_ls_structure_factor_coef Fsqd
_refine_ls_weighting_details 'calc w=1/[\s^2^(Fo^2^)+(0.0834P)^2^+19.8722P] where P=(Fo^2^+2Fc^2^)/3'
_refine_ls_weighting_scheme calc
_refine_ls_wR_factor_gt 0.1719
_refine_ls_wR_factor_ref 0.1847
_reflns_number_gt 9746
_reflns_number_total 15478
_reflns_threshold_expression >2sigma(I)
_cod_data_source_file om800893r_si_001.cif
_cod_data_source_block 2b
_cod_original_sg_symbol_H-M C2/c
_cod_original_formula_sum 'C27.70 H35.37 B2 N2 O4.20'
_cod_database_code 4072415

loop_
_symmetry_equiv_pos_as_xyz
'x, y, z'
'-x, y, -z+1/2'
'x+1/2, y+1/2, z'
'-x+1/2, y+1/2, -z+1/2'
'-x, -y, -z'
'x, -y, z-1/2'
'-x+1/2, -y+1/2, -z'
'x+1/2, -y+1/2, z-1/2'

loop_
_atom_site_label
_atom_site_type_symbol
_atom_site_fract_x
_atom_site_fract_y
_atom_site_fract_z
_atom_site_U_iso_or_equiv
_atom_site_adp_type
_atom_site_occupancy
_atom_site_symmetry_multiplicity
_atom_site_calc_flag
_atom_site_refinement_flags
_atom_site_disorder_assembly
_atom_site_disorder_group
N1 N 0.57425(9) 0.09267(11) -0.23222(6) 0.0204(5) Uani 1 1 d . . .
N2 N 0.56987(9) 0.15048(11) -0.13290(6) 0.0201(5) Uani 1 1 d . . .
N3 N -0.05740(10) 0.18114(11) 0.12218(7) 0.0238(6) Uani 1 1 d . . .
N4 N 0.07137(10) 0.16860(12) 0.07161(7) 0.0280(6) Uani 1 1 d . . .
N5 N 0.18676(9) 0.24692(11) 0.11620(7) 0.0226(6) Uani 1 1 d . . .
N6 N 0.31525(10) 0.25983(12) 0.06817(7) 0.0275(6) Uani 1 1 d . . .
C1 C 0.59988(12) 0.08004(15) -0.26415(8) 0.0268(7) Uani 1 1 d . . .
H1A H 0.6127 0.1143 -0.2789 0.032 Uiso 1 1 calc R . .
C2 C 0.60895(13) 0.01881(15) -0.27712(9) 0.0311(7) Uani 1 1 d . . .
H2A H 0.6277 0.0117 -0.3002 0.037 Uiso 1 1 calc R . .
C3 C 0.59044(13) -0.03069(15) -0.25616(9) 0.0305(7) Uani 1 1 d . . .
H3A H 0.5968 -0.0727 -0.2643 0.037 Uiso 1 1 calc R . .
C4 C 0.56189(12) -0.01944(14) -0.22245(8) 0.0245(7) Uani 1 1 d . . .
C5 C 0.54021(12) -0.06877(14) -0.20046(9) 0.0282(7) Uani 1 1 d . . .
H5A H 0.5450 -0.1112 -0.2085 0.034 Uiso 1 1 calc R . .
C6 C 0.51231(12) -0.05657(14) -0.16765(9) 0.0264(7) Uani 1 1 d . . .
C7 C 0.50657(12) 0.00743(14) -0.15644(8) 0.0247(7) Uani 1 1 d . . .
H7A H 0.4881 0.0159 -0.1334 0.030 Uiso 1 1 calc R . .
C8 C 0.52589(11) 0.05813(13) -0.17663(8) 0.0206(6) Uani 1 1 d . . .
C9 C 0.55429(11) 0.04413(13) -0.21053(8) 0.0208(6) Uani 1 1 d . . .
C10 C 0.48865(14) -0.10914(15) -0.14250(9) 0.0353(8) Uani 1 1 d . . .
C11 C 0.51945(18) -0.10779(19) -0.10209(11) 0.0614(12) Uani 1 1 d . . .
H11A H 0.5588 -0.1151 -0.1048 0.092 Uiso 1 1 calc R . .
H11B H 0.5050 -0.1409 -0.0856 0.092 Uiso 1 1 calc R . .
H11C H 0.5143 -0.0665 -0.0899 0.092 Uiso 1 1 calc R . .
C12 C 0.49598(17) -0.17464(16) -0.16054(12) 0.0549(11) Uani 1 1 d . . .
H12A H 0.5353 -0.1828 -0.1629 0.082 Uiso 1 1 calc R . .
H12B H 0.4765 -0.1762 -0.1865 0.082 Uiso 1 1 calc R . .
H12C H 0.4809 -0.2068 -0.1437 0.082 Uiso 1 1 calc R . .
C13 C 0.42659(14) -0.09788(17) -0.13881(11) 0.0458(9) Uani 1 1 d . . .
H13A H 0.4211 -0.0563 -0.1272 0.069 Uiso 1 1 calc R . .
H13B H 0.4120 -0.1306 -0.1221 0.069 Uiso 1 1 calc R . .
H13C H 0.4072 -0.0996 -0.1648 0.069 Uiso 1 1 calc R . .
C14 C 0.56596(13) 0.14228(14) -0.09484(8) 0.0272(7) Uani 1 1 d . . .
H14A H 0.5321 0.1275 -0.0860 0.033 Uiso 1 1 calc R . .
C15 C 0.60957(13) 0.15439(15) -0.06719(8) 0.0290(7) Uani 1 1 d . . .
H15A H 0.6054 0.1477 -0.0401 0.035 Uiso 1 1 calc R . .
C16 C 0.65834(13) 0.17608(14) -0.07970(8) 0.0278(7) Uani 1 1 d . . .
H16A H 0.6883 0.1846 -0.0612 0.033 Uiso 1 1 calc R . .
C17 C 0.66425(12) 0.18580(13) -0.11985(8) 0.0224(7) Uani 1 1 d . . .
C18 C 0.71386(12) 0.20875(13) -0.13469(8) 0.0239(7) Uani 1 1 d . . .
H18C H 0.7445 0.2183 -0.1170 0.029 Uiso 1 1 calc R . .
C19 C 0.71823(11) 0.21726(13) -0.17407(8) 0.0225(7) Uani 1 1 d . . .
C20 C 0.67143(11) 0.20297(12) -0.19950(8) 0.0197(6) Uani 1 1 d . . .
H20A H 0.6742 0.2091 -0.2268 0.024 Uiso 1 1 calc R . .
C21 C 0.62225(11) 0.18085(13) -0.18729(8) 0.0193(6) Uani 1 1 d . . .
C22 C 0.61864(11) 0.17202(13) -0.14658(8) 0.0195(6) Uani 1 1 d . . .
C23 C 0.77055(12) 0.24083(14) -0.19174(9) 0.0269(7) Uani 1 1 d . . .
C24 C 0.81718(14) 0.2541(2) -0.16124(10) 0.0490(10) Uani 1 1 d . . .
H24A H 0.8256 0.2158 -0.1460 0.074 Uiso 1 1 calc R . .
H24B H 0.8061 0.2877 -0.1437 0.074 Uiso 1 1 calc R . .
H24C H 0.8499 0.2674 -0.1743 0.074 Uiso 1 1 calc R . .
C25 C 0.78955(14) 0.18978(17) -0.21980(11) 0.0433(9) Uani 1 1 d . . .
H25A H 0.7978 0.1508 -0.2052 0.065 Uiso 1 1 calc R . .
H25B H 0.8227 0.2043 -0.2318 0.065 Uiso 1 1 calc R . .
H25C H 0.7602 0.1818 -0.2403 0.065 Uiso 1 1 calc R . .
C26 C 0.75798(14) 0.30128(16) -0.21530(10) 0.0393(8) Uani 1 1 d . . .
H26A H 0.7458 0.3343 -0.1978 0.059 Uiso 1 1 calc R . .
H26B H 0.7288 0.2929 -0.2358 0.059 Uiso 1 1 calc R . .
H26C H 0.7913 0.3153 -0.2274 0.059 Uiso 1 1 calc R . .
C27 C -0.09552(13) 0.16436(13) 0.14596(9) 0.0268(7) Uani 1 1 d . . .
H27A H -0.0856 0.1615 0.1732 0.032 Uiso 1 1 calc R . .
C28 C -0.14995(13) 0.15060(15) 0.13262(9) 0.0325(8) Uani 1 1 d . . .
H28A H -0.1763 0.1391 0.1506 0.039 Uiso 1 1 calc R . .
C29 C -0.16462(13) 0.15385(14) 0.09367(9) 0.0307(7) Uani 1 1 d . . .
H29A H -0.2011 0.1433 0.0841 0.037 Uiso 1 1 calc R . .
C30 C -0.12545(12) 0.17291(14) 0.06759(9) 0.0279(7) Uani 1 1 d . . .
C31 C -0.13871(13) 0.17866(15) 0.02701(9) 0.0336(8) Uani 1 1 d . . .
H31A H -0.1748 0.1684 0.0167 0.040 Uiso 1 1 calc R . .
C32 C -0.10034(13) 0.19876(15) 0.00225(9) 0.0326(8) Uani 1 1 d . A .
C33 C -0.04680(13) 0.21374(14) 0.01849(8) 0.0286(7) Uani 1 1 d . . .
H33A H -0.0204 0.2281 0.0013 0.034 Uiso 1 1 calc R . .
C34 C -0.03069(12) 0.20870(14) 0.05782(8) 0.0259(7) Uani 1 1 d . . .
C35 C -0.07114(12) 0.18695(13) 0.08254(8) 0.0223(7) Uani 1 1 d . . .
C36 C -0.11772(15) 0.20757(18) -0.04132(10) 0.0450(9) Uani 1 1 d . . .
C37 C -0.1529(9) 0.1574(8) -0.0586(5) 0.0554(11) Uani 0.50 1 d P A 1
H37A H -0.1311 0.1188 -0.0608 0.083 Uiso 0.50 1 calc PR A 1
H37B H -0.1677 0.1704 -0.0847 0.083 Uiso 0.50 1 calc PR A 1
H37C H -0.1833 0.1494 -0.0419 0.083 Uiso 0.50 1 calc PR A 1
C38 C -0.0683(5) 0.2137(5) -0.0665(3) 0.0554(11) Uani 0.50 1 d P A 1
H38A H -0.0423 0.1792 -0.0603 0.083 Uiso 0.50 1 calc PR A 1
H38B H -0.0499 0.2542 -0.0612 0.083 Uiso 0.50 1 calc PR A 1
H38C H -0.0810 0.2115 -0.0943 0.083 Uiso 0.50 1 calc PR A 1
C39 C -0.1508(4) 0.2708(5) -0.0458(3) 0.0554(11) Uani 0.50 1 d P A 1
H39A H -0.1253 0.3057 -0.0496 0.083 Uiso 0.50 1 calc PR A 1
H39B H -0.1703 0.2784 -0.0221 0.083 Uiso 0.50 1 calc PR A 1
H39C H -0.1775 0.2679 -0.0685 0.083 Uiso 0.50 1 calc PR A 1
C37A C -0.1436(9) 0.1456(8) -0.0568(5) 0.0554(11) Uani 0.50 1 d P A 2
H37D H -0.1152 0.1127 -0.0566 0.083 Uiso 0.50 1 calc PR A 2
H37E H -0.1593 0.1518 -0.0837 0.083 Uiso 0.50 1 calc PR A 2
H37F H -0.1728 0.1326 -0.0401 0.083 Uiso 0.50 1 calc PR A 2
C38A C -0.0774(5) 0.2389(4) -0.0638(3) 0.0554(11) Uani 0.50 1 d P A 2
H38D H -0.0442 0.2127 -0.0641 0.083 Uiso 0.50 1 calc PR A 2
H38E H -0.0678 0.2798 -0.0519 0.083 Uiso 0.50 1 calc PR A 2
H38F H -0.0928 0.2453 -0.0907 0.083 Uiso 0.50 1 calc PR A 2
C39A C -0.1704(4) 0.2551(5) -0.0440(3) 0.0554(11) Uani 0.50 1 d P A 2
H39D H -0.2042 0.2309 -0.0409 0.083 Uiso 0.50 1 calc PR A 2
H39E H -0.1729 0.2761 -0.0696 0.083 Uiso 0.50 1 calc PR A 2
H39F H -0.1658 0.2868 -0.0232 0.083 Uiso 0.50 1 calc PR A 2
C40 C 0.10307(13) 0.16564(16) 0.04161(9) 0.0337(8) Uani 1 1 d . . .
H40A H 0.1046 0.2010 0.0247 0.040 Uiso 1 1 calc R . .
C41 C 0.13436(14) 0.11209(17) 0.03404(10) 0.0413(9) Uani 1 1 d . . .
H41A H 0.1570 0.1114 0.0125 0.050 Uiso 1 1 calc R . .
C42 C 0.13182(13) 0.06130(18) 0.05782(10) 0.0385(8) Uani 1 1 d . . .
H42A H 0.1518 0.0242 0.0523 0.046 Uiso 1 1 calc R . .
C43 C 0.09986(12) 0.06275(15) 0.09072(9) 0.0292(7) Uani 1 1 d . . .
C44 C 0.09621(13) 0.01217(15) 0.11706(9) 0.0314(7) Uani 1 1 d . . .
H44A H 0.1156 -0.0257 0.1124 0.038 Uiso 1 1 calc R . .
C45 C 0.06592(12) 0.01570(15) 0.14899(9) 0.0294(7) Uani 1 1 d . . .
C46 C 0.03827(12) 0.07364(14) 0.15542(9) 0.0269(7) Uani 1 1 d . . .
H46A H 0.0183 0.0771 0.1782 0.032 Uiso 1 1 calc R . .
C47 C 0.03853(12) 0.12440(14) 0.13108(8) 0.0252(7) Uani 1 1 d . . .
C48 C 0.06972(12) 0.11847(14) 0.09768(8) 0.0266(7) Uani 1 1 d . . .
C49 C 0.06241(13) -0.03806(15) 0.17871(9) 0.0347(8) Uani 1 1 d . . .
C50 C 0.00206(16) -0.05124(19) 0.18540(13) 0.0604(11) Uani 1 1 d . . .
H50A H -0.0152 -0.0128 0.1947 0.091 Uiso 1 1 calc R . .
H50B H -0.0002 -0.0846 0.2050 0.091 Uiso 1 1 calc R . .
H50C H -0.0172 -0.0648 0.1608 0.091 Uiso 1 1 calc R . .
C51 C 0.0924(2) -0.0190(2) 0.21703(12) 0.0725(14) Uani 1 1 d . . .
H51A H 0.0762 0.0199 0.2266 0.109 Uiso 1 1 calc R . .
H51B H 0.1314 -0.0120 0.2130 0.109 Uiso 1 1 calc R . .
H51C H 0.0890 -0.0527 0.2363 0.109 Uiso 1 1 calc R . .
C52 C 0.0881(2) -0.09928(19) 0.16419(14) 0.0740(14) Uani 1 1 d . . .
H52A H 0.0849 -0.1326 0.1838 0.111 Uiso 1 1 calc R . .
H52B H 0.1270 -0.0921 0.1601 0.111 Uiso 1 1 calc R . .
H52C H 0.0686 -0.1122 0.1395 0.111 Uiso 1 1 calc R . .
C53 C 0.15339(12) 0.26583(14) 0.14310(8) 0.0256(7) Uani 1 1 d . . .
H53A H 0.1358 0.3057 0.1398 0.031 Uiso 1 1 calc R . .
C54 C 0.14302(12) 0.22984(15) 0.17597(9) 0.0298(7) Uani 1 1 d . . .
H54A H 0.1190 0.2451 0.1946 0.036 Uiso 1 1 calc R . .
C55 C 0.16777(12) 0.17263(15) 0.18100(9) 0.0293(7) Uani 1 1 d . . .
H55A H 0.1614 0.1477 0.2033 0.035 Uiso 1 1 calc R . .
C56 C 0.20306(12) 0.15032(14) 0.15282(8) 0.0242(7) Uani 1 1 d . . .
C57 C 0.22906(12) 0.09092(14) 0.15644(8) 0.0263(7) Uani 1 1 d . . .
H57A H 0.2226 0.0649 0.1782 0.032 Uiso 1 1 calc R . .
C58 C 0.26338(12) 0.07018(14) 0.12914(9) 0.0265(7) Uani 1 1 d . . .
C59 C 0.27271(12) 0.11089(13) 0.09729(8) 0.0229(7) Uani 1 1 d . . .
H59A H 0.2967 0.0966 0.0784 0.027 Uiso 1 1 calc R . .
C60 C 0.24933(11) 0.16956(14) 0.09195(8) 0.0232(7) Uani 1 1 d . . .
C61 C 0.21303(11) 0.18935(13) 0.12059(8) 0.0210(6) Uani 1 1 d . . .
C62 C 0.28846(13) 0.00367(14) 0.13054(9) 0.0301(7) Uani 1 1 d . . .
C63 C 0.34918(13) 0.00591(17) 0.12200(11) 0.0433(9) Uani 1 1 d . . .
H63A H 0.3696 0.0310 0.1422 0.065 Uiso 1 1 calc R . .
H63B H 0.3529 0.0252 0.0963 0.065 Uiso 1 1 calc R . .
H63C H 0.3641 -0.0371 0.1220 0.065 Uiso 1 1 calc R . .
C64 C 0.25647(16) -0.03551(16) 0.09901(12) 0.0525(10) Uani 1 1 d . . .
H64A H 0.2593 -0.0155 0.0734 0.079 Uiso 1 1 calc R . .
H64B H 0.2177 -0.0379 0.1049 0.079 Uiso 1 1 calc R . .
H64C H 0.2720 -0.0781 0.0985 0.079 Uiso 1 1 calc R . .
C65 C 0.28400(17) -0.02775(18) 0.17004(11) 0.0552(11) Uani 1 1 d . . .
H65A H 0.3043 -0.0028 0.1904 0.083 Uiso 1 1 calc R . .
H65B H 0.2996 -0.0703 0.1694 0.083 Uiso 1 1 calc R . .
H65C H 0.2451 -0.0304 0.1758 0.083 Uiso 1 1 calc R . .
C66 C 0.36526(13) 0.24167(16) 0.05943(10) 0.0370(8) Uani 1 1 d . . .
H66A H 0.3686 0.2047 0.0440 0.044 Uiso 1 1 calc R . .
C67 C 0.41305(14) 0.27418(18) 0.07178(12) 0.0472(10) Uani 1 1 d . . .
H67A H 0.4479 0.2602 0.0643 0.057 Uiso 1 1 calc R . .
C68 C 0.40904(14) 0.32673(17) 0.09485(11) 0.0437(9) Uani 1 1 d . . .
H68A H 0.4412 0.3494 0.1037 0.052 Uiso 1 1 calc R . .
C69 C 0.35715(13) 0.34668(15) 0.10530(9) 0.0330(8) Uani 1 1 d . . .
C70 C 0.34985(14) 0.39917(15) 0.13066(10) 0.0363(8) Uani 1 1 d . . .
H70A H 0.3813 0.4221 0.1406 0.044 Uiso 1 1 calc R . .
C71 C 0.29909(13) 0.41722(15) 0.14088(9) 0.0312(7) Uani 1 1 d . . .
C72 C 0.25302(13) 0.38305(14) 0.12415(9) 0.0289(7) Uani 1 1 d . . .
H72A H 0.2174 0.3964 0.1306 0.035 Uiso 1 1 calc R . .
C73 C 0.25590(12) 0.33279(14) 0.09970(9) 0.0260(7) Uani 1 1 d . . .
C74 C 0.30978(12) 0.31335(14) 0.09083(9) 0.0286(7) Uani 1 1 d . . .
C75 C 0.28992(14) 0.47121(15) 0.16965(10) 0.0376(8) Uani 1 1 d . . .
C76 C 0.24981(15) 0.51891(16) 0.15001(11) 0.0471(9) Uani 1 1 d . . .
H76A H 0.2153 0.4976 0.1415 0.071 Uiso 1 1 calc R . .
H76B H 0.2662 0.5374 0.1273 0.071 Uiso 1 1 calc R . .
H76C H 0.2422 0.5523 0.1687 0.071 Uiso 1 1 calc R . .
C77 C 0.34348(15) 0.50431(17) 0.18300(10) 0.0460(9) Uani 1 1 d . . .
H77A H 0.3358 0.5382 0.2013 0.069 Uiso 1 1 calc R . .
H77B H 0.3602 0.5222 0.1602 0.069 Uiso 1 1 calc R . .
H77C H 0.3689 0.4738 0.1960 0.069 Uiso 1 1 calc R . .
C78 C 0.26517(18) 0.44328(18) 0.20578(11) 0.0537(10) Uani 1 1 d . . .
H78A H 0.2305 0.4219 0.1978 0.080 Uiso 1 1 calc R . .
H78B H 0.2581 0.4772 0.2242 0.080 Uiso 1 1 calc R . .
H78C H 0.2911 0.4129 0.2184 0.080 Uiso 1 1 calc R . .
B1 B 0.56962(13) 0.16846(15) -0.21759(9) 0.0210(7) Uani 1 1 d . . .
B2 B 0.51526(13) 0.13050(16) -0.16468(10) 0.0227(7) Uani 1 1 d . . .
B3 B 0.00872(14) 0.19063(17) 0.14020(10) 0.0263(8) Uani 1 1 d . . .
B4 B 0.02964(14) 0.23096(17) 0.07682(10) 0.0258(8) Uani 1 1 d . . .
B5 B 0.20219(13) 0.29543(16) 0.08079(10) 0.0226(7) Uani 1 1 d . . .
B6 B 0.25846(14) 0.21389(16) 0.05452(10) 0.0248(8) Uani 1 1 d . . .
O1 O 0.57155(8) 0.20742(9) -0.25120(5) 0.0236(5) Uani 1 1 d . . .
H1 H 0.5442 0.1969 -0.2666 0.028 Uiso 1 1 d R . .
O2 O 0.51906(7) 0.17256(9) -0.19776(5) 0.0197(4) Uani 1 1 d . . .
O3 O 0.46687(8) 0.13792(9) -0.14411(5) 0.0247(5) Uani 1 1 d . . .
H3 H 0.4680 0.1758 -0.1359 0.030 Uiso 1 1 d R . .
O4 O 0.00710(8) 0.20182(9) 0.18115(5) 0.0279(5) Uani 1 1 d . . .
H4 H -0.0008 0.2399 0.1862 0.033 Uiso 1 1 d R . .
O5 O 0.02943(8) 0.24187(9) 0.11793(5) 0.0269(5) Uani 1 1 d . . .
O6 O 0.05259(9) 0.28169(10) 0.05570(6) 0.0329(5) Uani 1 1 d . . .
H6 H 0.0390 0.3047 0.0371 0.040 Uiso 1 1 d R . .
O7 O 0.15529(8) 0.33613(9) 0.07296(6) 0.0271(5) Uani 1 1 d . . .
H7 H 0.1239 0.3196 0.0676 0.032 Uiso 1 1 d R . .
O8 O 0.21462(8) 0.25813(9) 0.04732(5) 0.0231(5) Uani 1 1 d . . .
O9 O 0.27282(8) 0.17760(9) 0.02183(6) 0.0294(5) Uani 1 1 d . . .
H9 H 0.2767 0.1973 0.0006 0.035 Uiso 1 1 d R . .
O10 O 0.60317(12) -0.19893(13) -0.24286(8) 0.0602(7) Uani 1 1 d . . .
C80 C 0.61422(15) -0.23400(19) -0.21525(12) 0.0472(10) Uani 1 1 d . . .
C79 C 0.58482(19) -0.2956(2) -0.21196(13) 0.0674(12) Uani 1 1 d . . .
H79A H 0.5608 -0.3027 -0.2357 0.101 Uiso 1 1 calc R . .
H79B H 0.5626 -0.2945 -0.1892 0.101 Uiso 1 1 calc R . .
H79C H 0.6119 -0.3298 -0.2089 0.101 Uiso 1 1 calc R . .
C81 C 0.6574(2) -0.2199(3) -0.18431(14) 0.0806(15) Uani 1 1 d . . .
H81A H 0.6738 -0.1787 -0.1894 0.121 Uiso 1 1 calc R . .
H81B H 0.6859 -0.2525 -0.1840 0.121 Uiso 1 1 calc R . .
H81C H 0.6411 -0.2189 -0.1589 0.121 Uiso 1 1 calc R . .
C84 C 0.0106(2) 0.0121(3) -0.01823(18) 0.0683(18) Uani 0.70 1 d P . 1
H84A H 0.0278 0.0538 -0.0126 0.082 Uiso 0.70 1 calc PR . 1
H84B H -0.0211 0.0189 -0.0374 0.082 Uiso 0.70 1 calc PR . 1
C82 C 0.0727(3) -0.0068(3) -0.07182(19) 0.0723(19) Uani 0.70 1 d P B 1
H82A H 0.0991 -0.0370 -0.0814 0.109 Uiso 0.70 1 calc PR B 1
H82B H 0.0910 0.0339 -0.0667 0.109 Uiso 0.70 1 calc PR B 1
H82C H 0.0420 -0.0012 -0.0916 0.109 Uiso 0.70 1 calc PR B 1
C83 C 0.0526(3) -0.0294(3) -0.0374(2) 0.0725(19) Uani 0.70 1 d P B 1
H83A H 0.0843 -0.0363 -0.0182 0.087 Uiso 0.70 1 calc PR B 1
H83B H 0.0354 -0.0711 -0.0430 0.087 Uiso 0.70 1 calc PR B 1
O11 O 0.61370(11) 0.33823(12) -0.23778(7) 0.0534(7) Uani 1 1 d . . .
H11D H 0.6057 0.2992 -0.2388 0.064 Uiso 1 1 d R . .
O13 O 0.0000 0.86996(16) -0.2500 0.0508(9) Uani 1 2 d S . .
H13 H -0.0049 0.8448 -0.2312 0.061 Uiso 1 1 d R . .
O14 O 0.38677(11) 0.06466(11) -0.11607(9) 0.0676(9) Uani 1 1 d . . .
H14B H 0.4149 0.0813 -0.1253 0.081 Uiso 1 1 d R . .
H14C H 0.3753 0.0901 -0.0992 0.081 Uiso 1 1 d R . .
O15 O 0.0013(9) 0.0741(11) -0.0642(7) 0.045(6) Uiso 0.10 1 d P C 2
H15 H 0.0137 0.0446 -0.0493 0.054 Uiso 0.10 1 d PR C 2
H15B H 0.0050 0.0976 -0.0441 0.054 Uiso 0.10 1 d PR C 2

loop_
_atom_site_aniso_label
_atom_site_aniso_U_11
_atom_site_aniso_U_22
_atom_site_aniso_U_33
_atom_site_aniso_U_23
_atom_site_aniso_U_13
_atom_site_aniso_U_12
N1 0.0181(13) 0.0237(13) 0.0190(13) 0.0011(10) -0.0014(10) -0.0025(10)
N2 0.0203(13) 0.0200(13) 0.0201(13) 0.0004(10) 0.0020(10) 0.0006(10)
N3 0.0292(14) 0.0187(13) 0.0236(13) -0.0008(10) 0.0035(11) -0.0002(11)
N4 0.0235(14) 0.0348(15) 0.0257(14) -0.0052(12) 0.0022(11) -0.0018(12)
N5 0.0206(13) 0.0240(14) 0.0235(13) -0.0012(10) 0.0029(10) -0.0014(11)
N6 0.0264(15) 0.0266(14) 0.0307(14) 0.0079(11) 0.0102(11) 0.0019(11)
C1 0.0271(17) 0.0302(18) 0.0234(16) 0.0012(13) 0.0033(13) -0.0031(14)
C2 0.0314(18) 0.037(2) 0.0253(16) -0.0016(15) 0.0081(14) -0.0012(15)
C3 0.0329(18) 0.0273(18) 0.0312(18) -0.0047(14) 0.0031(14) 0.0027(14)
C4 0.0202(16) 0.0280(17) 0.0247(16) -0.0010(13) -0.0021(12) -0.0002(13)
C5 0.0301(18) 0.0214(17) 0.0332(18) -0.0010(14) 0.0023(14) 0.0017(14)
C6 0.0257(17) 0.0240(17) 0.0290(17) 0.0067(13) -0.0015(13) -0.0029(13)
C7 0.0238(16) 0.0253(17) 0.0253(16) 0.0025(13) 0.0031(13) -0.0012(13)
C8 0.0182(15) 0.0230(16) 0.0202(15) 0.0008(12) -0.0012(12) -0.0025(12)
C9 0.0181(15) 0.0216(16) 0.0224(15) 0.0009(12) -0.0007(12) 0.0015(12)
C10 0.043(2) 0.0268(18) 0.0367(19) 0.0070(15) 0.0069(15) -0.0026(15)
C11 0.080(3) 0.053(3) 0.050(2) 0.031(2) -0.005(2) -0.019(2)
C12 0.072(3) 0.027(2) 0.069(3) 0.0129(18) 0.029(2) -0.0039(19)
C13 0.047(2) 0.039(2) 0.054(2) 0.0070(18) 0.0186(18) -0.0098(17)
C14 0.0323(18) 0.0271(17) 0.0230(16) 0.0027(13) 0.0068(14) 0.0006(14)
C15 0.0358(19) 0.0333(18) 0.0179(15) 0.0016(13) 0.0029(14) -0.0023(15)
C16 0.0313(18) 0.0277(17) 0.0234(16) 0.0018(13) -0.0044(13) 0.0006(14)
C17 0.0224(16) 0.0223(16) 0.0222(16) -0.0019(12) -0.0001(12) 0.0018(13)
C18 0.0199(16) 0.0225(16) 0.0286(17) -0.0021(13) -0.0036(12) 0.0003(13)
C19 0.0216(16) 0.0191(16) 0.0264(16) -0.0018(12) -0.0007(13) 0.0000(12)
C20 0.0239(16) 0.0148(15) 0.0206(15) 0.0007(12) 0.0017(12) 0.0004(12)
C21 0.0187(15) 0.0186(15) 0.0205(15) -0.0001(12) 0.0011(12) 0.0011(12)
C22 0.0208(16) 0.0142(14) 0.0235(15) 0.0011(12) 0.0013(12) 0.0008(12)
C23 0.0222(16) 0.0284(17) 0.0299(17) 0.0018(14) -0.0009(13) -0.0035(13)
C24 0.031(2) 0.074(3) 0.042(2) 0.0082(19) -0.0010(16) -0.0215(19)
C25 0.031(2) 0.040(2) 0.061(2) -0.0020(18) 0.0174(17) -0.0012(16)
C26 0.0333(19) 0.035(2) 0.051(2) 0.0130(16) 0.0118(16) -0.0046(16)
C27 0.0368(19) 0.0186(16) 0.0258(16) -0.0012(13) 0.0085(14) 0.0001(14)
C28 0.034(2) 0.0286(18) 0.0360(19) -0.0022(14) 0.0126(15) -0.0010(15)
C29 0.0274(18) 0.0290(18) 0.0360(19) -0.0003(14) 0.0044(14) -0.0019(14)
C30 0.0307(18) 0.0214(16) 0.0318(18) -0.0018(13) 0.0041(14) -0.0039(14)
C31 0.0323(19) 0.0352(19) 0.0322(18) 0.0045(15) -0.0067(15) -0.0116(15)
C32 0.0350(19) 0.0344(19) 0.0278(17) 0.0005(14) -0.0013(14) -0.0105(15)
C33 0.0302(18) 0.0317(18) 0.0241(16) -0.0019(14) 0.0039(13) -0.0108(14)
C34 0.0313(18) 0.0237(17) 0.0226(16) -0.0014(13) 0.0018(13) -0.0009(14)
C35 0.0261(17) 0.0196(16) 0.0213(16) -0.0025(12) 0.0012(13) -0.0012(13)
C36 0.052(2) 0.049(2) 0.0332(19) 0.0019(17) -0.0043(17) -0.0145(19)
C37 0.063(4) 0.062(4) 0.0386(14) 0.0053(19) -0.0098(16) -0.018(2)
C38 0.063(4) 0.062(4) 0.0386(14) 0.0053(19) -0.0098(16) -0.018(2)
C39 0.063(4) 0.062(4) 0.0386(14) 0.0053(19) -0.0098(16) -0.018(2)
C37A 0.063(4) 0.062(4) 0.0386(14) 0.0053(19) -0.0098(16) -0.018(2)
C38A 0.063(4) 0.062(4) 0.0386(14) 0.0053(19) -0.0098(16) -0.018(2)
C39A 0.063(4) 0.062(4) 0.0386(14) 0.0053(19) -0.0098(16) -0.018(2)
C40 0.0309(18) 0.042(2) 0.0287(18) -0.0024(15) 0.0034(14) -0.0036(16)
C41 0.037(2) 0.051(2) 0.037(2) -0.0075(18) 0.0123(16) 0.0061(17)
C42 0.0277(19) 0.049(2) 0.039(2) -0.0116(18) 0.0025(15) 0.0063(16)
C43 0.0209(16) 0.0343(19) 0.0319(17) -0.0079(15) -0.0018(13) 0.0014(14)
C44 0.0270(17) 0.0307(18) 0.0355(19) -0.0088(15) -0.0048(14) 0.0050(14)
C45 0.0258(17) 0.0315(18) 0.0299(17) -0.0067(14) -0.0045(14) 0.0028(14)
C46 0.0262(17) 0.0295(18) 0.0247(16) -0.0067(14) -0.0011(13) -0.0019(14)
C47 0.0228(16) 0.0302(17) 0.0218(16) -0.0060(13) -0.0039(12) -0.0032(13)
C48 0.0251(17) 0.0299(18) 0.0243(16) -0.0022(14) -0.0031(13) -0.0036(14)
C49 0.035(2) 0.0311(19) 0.0379(19) 0.0015(15) -0.0010(15) 0.0059(15)
C50 0.054(3) 0.049(3) 0.080(3) 0.018(2) 0.009(2) -0.004(2)
C51 0.095(4) 0.067(3) 0.051(3) 0.023(2) -0.027(2) -0.019(3)
C52 0.102(4) 0.041(2) 0.082(3) 0.018(2) 0.029(3) 0.031(2)
C53 0.0260(17) 0.0261(17) 0.0248(16) -0.0026(13) 0.0014(13) -0.0008(13)
C54 0.0246(17) 0.039(2) 0.0262(17) -0.0050(15) 0.0046(13) 0.0009(15)
C55 0.0300(18) 0.0363(19) 0.0218(16) 0.0069(14) 0.0024(13) -0.0018(15)
C56 0.0205(16) 0.0309(18) 0.0211(15) 0.0005(13) 0.0019(12) -0.0050(13)
C57 0.0276(17) 0.0256(17) 0.0255(16) 0.0071(13) 0.0007(13) 0.0007(14)
C58 0.0241(17) 0.0249(17) 0.0301(17) 0.0009(13) -0.0020(13) -0.0029(13)
C59 0.0219(16) 0.0209(16) 0.0262(16) -0.0003(13) 0.0045(12) 0.0035(13)
C60 0.0187(15) 0.0284(17) 0.0227(16) 0.0000(13) 0.0019(12) 0.0005(13)
C61 0.0175(15) 0.0209(16) 0.0243(16) 0.0002(12) -0.0004(12) -0.0010(12)
C62 0.0324(18) 0.0215(17) 0.0360(18) 0.0047(14) -0.0020(14) 0.0030(14)
C63 0.032(2) 0.040(2) 0.057(2) 0.0078(18) 0.0004(17) 0.0109(16)
C64 0.048(2) 0.027(2) 0.079(3) -0.0124(19) -0.018(2) 0.0093(17)
C65 0.065(3) 0.039(2) 0.062(3) 0.0227(19) 0.013(2) 0.013(2)
C66 0.0288(19) 0.037(2) 0.047(2) 0.0062(16) 0.0137(16) 0.0052(16)
C67 0.0227(19) 0.050(2) 0.071(3) 0.004(2) 0.0163(18) -0.0009(17)
C68 0.0257(19) 0.041(2) 0.065(2) 0.0053(19) 0.0066(17) -0.0075(16)
C69 0.0273(18) 0.0313(19) 0.0404(19) 0.0064(15) 0.0031(15) -0.0063(14)
C70 0.032(2) 0.0288(19) 0.047(2) 0.0018(16) -0.0020(16) -0.0133(15)
C71 0.0323(19) 0.0266(18) 0.0348(18) 0.0021(14) 0.0028(14) -0.0049(14)
C72 0.0243(17) 0.0290(18) 0.0337(18) -0.0007(14) 0.0052(14) -0.0020(14)
C73 0.0241(17) 0.0254(17) 0.0288(17) 0.0032(14) 0.0036(13) 0.0001(13)
C74 0.0285(18) 0.0274(18) 0.0307(17) 0.0032(14) 0.0079(14) 0.0012(14)
C75 0.044(2) 0.0272(18) 0.042(2) -0.0048(15) 0.0015(16) -0.0098(16)
C76 0.049(2) 0.030(2) 0.061(2) -0.0115(18) -0.0058(19) -0.0001(17)
C77 0.054(2) 0.039(2) 0.044(2) -0.0006(17) -0.0082(17) -0.0089(18)
C78 0.075(3) 0.042(2) 0.045(2) -0.0071(18) 0.012(2) -0.014(2)
B1 0.0197(17) 0.0209(18) 0.0224(18) 0.0011(14) 0.0017(14) -0.0014(14)
B2 0.0202(18) 0.0228(18) 0.0250(18) 0.0017(15) -0.0001(14) 0.0001(14)
B3 0.0263(19) 0.027(2) 0.0253(19) -0.0011(15) 0.0000(15) -0.0001(15)
B4 0.0261(19) 0.0263(19) 0.0252(19) -0.0038(15) 0.0025(15) -0.0012(15)
B5 0.0192(18) 0.0223(18) 0.0269(18) 0.0008(15) 0.0048(14) 0.0024(14)
B6 0.0251(19) 0.0215(18) 0.0283(19) 0.0012(15) 0.0057(15) 0.0026(15)
O1 0.0201(11) 0.0303(12) 0.0198(10) 0.0046(9) -0.0035(8) -0.0034(9)
O2 0.0171(10) 0.0214(10) 0.0204(10) 0.0026(8) -0.0010(8) 0.0013(8)
O3 0.0226(11) 0.0209(11) 0.0311(11) -0.0028(9) 0.0063(9) -0.0020(9)
O4 0.0391(13) 0.0238(11) 0.0205(11) -0.0056(9) 0.0006(9) 0.0029(10)
O5 0.0286(12) 0.0288(12) 0.0232(11) -0.0035(9) 0.0011(9) -0.0035(9)
O6 0.0359(13) 0.0307(12) 0.0324(12) 0.0056(10) 0.0029(10) -0.0057(10)
O7 0.0201(11) 0.0246(11) 0.0365(12) -0.0027(9) 0.0021(9) -0.0015(9)
O8 0.0264(11) 0.0198(11) 0.0237(11) 0.0011(8) 0.0056(8) 0.0022(9)
O9 0.0396(13) 0.0259(11) 0.0236(11) 0.0025(9) 0.0096(9) 0.0082(10)
O10 0.0668(19) 0.0538(18) 0.0614(18) 0.0053(15) 0.0151(15) 0.0146(15)
C80 0.043(2) 0.047(2) 0.053(2) -0.008(2) 0.0144(19) 0.0096(19)
C79 0.076(3) 0.056(3) 0.071(3) -0.006(2) 0.014(2) -0.005(2)
C81 0.073(3) 0.099(4) 0.069(3) -0.004(3) 0.004(3) -0.022(3)
C84 0.052(4) 0.070(4) 0.081(5) -0.024(4) -0.012(3) -0.026(3)
C82 0.095(5) 0.060(4) 0.064(4) 0.011(3) 0.020(4) 0.023(4)
C83 0.060(4) 0.059(4) 0.100(5) -0.024(4) 0.014(4) 0.000(3)
O11 0.0702(19) 0.0498(16) 0.0420(14) -0.0009(12) 0.0174(13) -0.0055(14)
O13 0.084(3) 0.034(2) 0.0354(19) 0.000 0.0092(18) 0.000
O14 0.0609(18) 0.0335(15) 0.116(2) -0.0210(15) 0.0605(17) -0.0093(13)

loop_
_atom_type_symbol
_atom_type_description
_atom_type_scat_dispersion_real
_atom_type_scat_dispersion_imag
_atom_type_scat_source
C C 0.0033 0.0016 'International Tables Vol C Tables 4.2.6.8 and 6.1.1.4'
H H 0.0000 0.0000 'International Tables Vol C Tables 4.2.6.8 and 6.1.1.4'
B B 0.0013 0.0007 'International Tables Vol C Tables 4.2.6.8 and 6.1.1.4'
N N 0.0061 0.0033 'International Tables Vol C Tables 4.2.6.8 and 6.1.1.4'
O O 0.0106 0.0060 'International Tables Vol C Tables 4.2.6.8 and 6.1.1.4'

loop_
_geom_angle_atom_site_label_1
_geom_angle_atom_site_label_2
_geom_angle_atom_site_label_3
_geom_angle
_geom_angle_site_symmetry_1
C1 N1 C9 119.9(2) .
C1 N1 B1 118.9(2) .
C9 N1 B1 121.2(2) .
C14 N2 C22 119.8(2) .
C14 N2 B2 119.2(2) .
C22 N2 B2 120.9(2) .
C27 N3 C35 119.7(3) .
C27 N3 B3 119.7(2) .
C35 N3 B3 120.5(2) .
C40 N4 C48 120.3(3) .
C40 N4 B4 120.4(3) .
C48 N4 B4 119.2(2) .
C53 N5 C61 119.4(2) .
C53 N5 B5 120.0(2) .
C61 N5 B5 120.2(2) .
C66 N6 C74 119.2(3) .
C66 N6 B6 120.2(3) .
C74 N6 B6 120.5(2) .
N1 C1 C2 123.1(3) .
C3 C2 C1 118.9(3) .
C2 C3 C4 120.0(3) .
C3 C4 C5 122.4(3) .
C3 C4 C9 118.5(3) .
C5 C4 C9 119.2(3) .
C6 C5 C4 121.3(3) .
C5 C6 C7 117.6(3) .
C5 C6 C10 122.9(3) .
C7 C6 C10 119.5(3) .
C8 C7 C6 124.5(3) .
C7 C8 C9 116.6(3) .
C7 C8 B2 123.3(2) .
C9 C8 B2 120.1(2) .
N1 C9 C8 119.6(2) .
N1 C9 C4 119.7(2) .
C8 C9 C4 120.8(2) .
C11 C10 C12 108.6(3) .
C11 C10 C13 110.2(3) .
C12 C10 C13 108.3(3) .
C11 C10 C6 108.3(3) .
C12 C10 C6 111.7(3) .
C13 C10 C6 109.8(3) .
N2 C14 C15 122.7(3) .
C16 C15 C14 119.0(3) .
C15 C16 C17 120.2(3) .
C16 C17 C22 118.2(3) .
C16 C17 C18 122.9(3) .
C22 C17 C18 118.9(2) .
C19 C18 C17 121.3(3) .
C18 C19 C20 117.6(3) .
C18 C19 C23 123.6(3) .
C20 C19 C23 118.8(2) .
C21 C20 C19 124.3(3) .
C20 C21 C22 117.2(2) .
C20 C21 B1 121.9(2) .
C22 C21 B1 120.8(2) .
N2 C22 C21 119.3(2) .
N2 C22 C17 120.0(2) .
C21 C22 C17 120.7(2) .
C24 C23 C19 113.1(3) .
C24 C23 C26 108.7(3) .
C19 C23 C26 109.8(2) .
C24 C23 C25 108.6(3) .
C19 C23 C25 108.1(2) .
C26 C23 C25 108.4(3) .
N3 C27 C28 122.8(3) .
C29 C28 C27 119.3(3) .
C28 C29 C30 119.5(3) .
C31 C30 C29 122.0(3) .
C31 C30 C35 118.9(3) .
C29 C30 C35 119.1(3) .
C32 C31 C30 121.1(3) .
C31 C32 C33 118.2(3) .
C31 C32 C36 119.0(3) .
C33 C32 C36 122.7(3) .
C34 C33 C32 123.9(3) .
C33 C34 C35 116.4(3) .
C33 C34 B4 123.6(3) .
C35 C34 B4 119.8(2) .
N3 C35 C30 119.6(2) .
N3 C35 C34 119.0(3) .
C30 C35 C34 121.4(3) .
C37 C36 C38 107.0(10) .
C38A C36 C32 114.9(5) .
C37 C36 C32 114.8(7) .
C38 C36 C32 112.5(5) .
C37A C36 C32 108.2(7) .
C37 C36 C39 107.4(6) .
C38 C36 C39 106.8(5) .
C32 C36 C39 107.8(4) .
C38A C36 C39A 104.2(5) .
C37A C36 C39A 102.0(7) .
C32 C36 C39A 107.2(4) .
N4 C40 C41 122.2(3) .
C42 C41 C40 119.0(3) .
C41 C42 C43 120.8(3) .
C44 C43 C42 123.8(3) .
C44 C43 C48 118.1(3) .
C42 C43 C48 118.1(3) .
C45 C44 C43 122.3(3) .
C44 C45 C46 117.3(3) .
C44 C45 C49 123.3(3) .
C46 C45 C49 119.3(3) .
C47 C46 C45 124.4(3) .
C46 C47 C48 116.6(3) .
C46 C47 B3 123.1(3) .
C48 C47 B3 120.2(3) .
N4 C48 C43 119.4(3) .
N4 C48 C47 119.3(3) .
C43 C48 C47 121.3(3) .
C51 C49 C50 109.3(3) .
C51 C49 C45 109.4(3) .
C50 C49 C45 109.4(3) .
C51 C49 C52 108.9(3) .
C50 C49 C52 108.0(3) .
C45 C49 C52 111.7(3) .
N5 C53 C54 123.1(3) .
C55 C54 C53 119.1(3) .
C54 C55 C56 119.7(3) .
C57 C56 C61 119.4(3) .
C57 C56 C55 121.8(3) .
C61 C56 C55 118.8(3) .
C58 C57 C56 121.2(3) .
C57 C58 C59 117.8(3) .
C57 C58 C62 122.2(3) .
C59 C58 C62 119.8(3) .
C60 C59 C58 124.4(3) .
C59 C60 C61 116.4(3) .
C59 C60 B6 123.6(3) .
C61 C60 B6 119.9(3) .
N5 C61 C56 120.0(3) .
N5 C61 C60 119.2(2) .
C56 C61 C60 120.8(3) .
C65 C62 C63 108.2(3) .
C65 C62 C64 109.1(3) .
C63 C62 C64 109.5(3) .
C65 C62 C58 112.2(3) .
C63 C62 C58 110.7(3) .
C64 C62 C58 107.1(3) .
N6 C66 C67 123.1(3) .
C68 C67 C66 119.1(3) .
C67 C68 C69 119.5(3) .
C68 C69 C74 119.2(3) .
C68 C69 C70 122.8(3) .
C74 C69 C70 118.1(3) .
C71 C70 C69 121.8(3) .
C70 C71 C72 117.2(3) .
C70 C71 C75 123.2(3) .
C72 C71 C75 119.6(3) .
C73 C72 C71 125.1(3) .
C72 C73 C74 116.4(3) .
C72 C73 B5 123.6(3) .
C74 C73 B5 120.0(3) .
N6 C74 C69 119.9(3) .
N6 C74 C73 118.7(3) .
C69 C74 C73 121.4(3) .
C77 C75 C76 109.6(3) .
C77 C75 C78 108.1(3) .
C76 C75 C78 109.7(3) .
C77 C75 C71 112.2(3) .
C76 C75 C71 109.1(3) .
C78 C75 C71 108.2(3) .
O1 B1 O2 114.9(2) .
O1 B1 C21 111.0(2) .
O2 B1 C21 110.5(2) .
O1 B1 N1 107.8(2) .
O2 B1 N1 105.8(2) .
C21 B1 N1 106.2(2) .
O3 B2 O2 114.7(2) .
O3 B2 C8 112.6(2) .
O2 B2 C8 111.5(2) .
O3 B2 N2 106.9(2) .
O2 B2 N2 104.9(2) .
C8 B2 N2 105.4(2) .
O4 B3 O5 115.5(3) .
O4 B3 C47 112.1(3) .
O5 B3 C47 112.0(3) .
O4 B3 N3 106.8(2) .
O5 B3 N3 104.7(2) .
C47 B3 N3 104.6(2) .
O5 B4 O6 113.9(3) .
O5 B4 C34 112.1(2) .
O6 B4 C34 112.7(3) .
O5 B4 N4 105.9(2) .
O6 B4 N4 106.1(2) .
C34 B4 N4 105.2(2) .
O8 B5 O7 112.7(2) .
O8 B5 C73 112.2(2) .
O7 B5 C73 112.8(2) .
O8 B5 N5 108.2(2) .
O7 B5 N5 107.0(2) .
C73 B5 N5 103.1(2) .
O9 B6 O8 116.1(3) .
O9 B6 C60 111.4(2) .
O8 B6 C60 112.2(2) .
O9 B6 N6 106.5(2) .
O8 B6 N6 104.5(2) .
C60 B6 N6 105.3(2) .
B1 O2 B2 115.5(2) .
B4 O5 B3 115.2(2) .
B6 O8 B5 114.6(2) .
O10 C80 C81 123.0(4) .
O10 C80 C79 120.6(4) .
C81 C80 C79 116.4(4) .
C84 C84 C83 116.5(8) 5
C82 C83 C84 116.6(6) .

loop_
_geom_bond_atom_site_label_1
_geom_bond_atom_site_label_2
_geom_bond_distance
_geom_bond_site_symmetry_2
N1 C1 1.322(4) .
N1 C9 1.376(4) .
N1 B1 1.689(4) .
N2 C14 1.324(3) .
N2 C22 1.382(3) .
N2 B2 1.712(4) .
N3 C27 1.323(4) .
N3 C35 1.381(4) .
N3 B3 1.695(4) .
N4 C40 1.327(4) .
N4 C48 1.390(4) .
N4 B4 1.683(4) .
N5 C53 1.330(4) .
N5 C61 1.381(4) .
N5 B5 1.652(4) .
N6 C66 1.329(4) .
N6 C74 1.386(4) .
N6 B6 1.728(4) .
C1 C2 1.394(4) .
C2 C3 1.365(4) .
C3 C4 1.407(4) .
C4 C5 1.412(4) .
C4 C9 1.423(4) .
C5 C6 1.376(4) .
C6 C7 1.419(4) .
C6 C10 1.543(4) .
C7 C8 1.377(4) .
C8 C9 1.422(4) .
C8 B2 1.613(4) .
C10 C11 1.528(5) .
C10 C12 1.535(5) .
C10 C13 1.542(5) .
C14 C15 1.397(4) .
C15 C16 1.368(4) .
C16 C17 1.407(4) .
C17 C22 1.420(4) .
C17 C18 1.426(4) .
C18 C19 1.372(4) .
C19 C20 1.418(4) .
C19 C23 1.529(4) .
C20 C21 1.376(4) .
C21 C22 1.415(4) .
C21 B1 1.613(4) .
C23 C24 1.515(4) .
C23 C26 1.534(4) .
C23 C25 1.539(4) .
C27 C28 1.402(4) .
C28 C29 1.359(4) .
C29 C30 1.409(4) .
C30 C31 1.410(4) .
C30 C35 1.415(4) .
C31 C32 1.371(4) .
C32 C33 1.417(4) .
C32 C36 1.534(4) .
C33 C34 1.381(4) .
C34 C35 1.418(4) .
C34 B4 1.634(5) .
C36 C38A 1.450(13) .
C36 C37 1.46(2) .
C36 C38 1.533(13) .
C36 C37A 1.54(2) .
C36 C39 1.565(13) .
C36 C39A 1.627(13) .
C40 C41 1.400(5) .
C41 C42 1.354(5) .
C42 C43 1.412(4) .
C43 C44 1.408(4) .
C43 C48 1.419(4) .
C44 C45 1.361(4) .
C45 C46 1.424(4) .
C45 C49 1.534(4) .
C46 C47 1.361(4) .
C47 C48 1.420(4) .
C47 B3 1.620(5) .
C49 C51 1.512(5) .
C49 C50 1.527(5) .
C49 C52 1.537(5) .
C53 C54 1.397(4) .
C54 C55 1.359(4) .
C55 C56 1.416(4) .
C56 C57 1.411(4) .
C56 C61 1.413(4) .
C57 C58 1.367(4) .
C58 C59 1.421(4) .
C58 C62 1.535(4) .
C59 C60 1.374(4) .
C60 C61 1.426(4) .
C60 B6 1.617(4) .
C62 C65 1.518(5) .
C62 C63 1.525(4) .
C62 C64 1.532(5) .
C66 C67 1.392(5) .
C67 C68 1.373(5) .
C68 C69 1.400(5) .
C69 C74 1.412(4) .
C69 C70 1.429(5) .
C70 C71 1.361(4) .
C71 C72 1.422(4) .
C71 C75 1.536(4) .
C72 C73 1.359(4) .
C73 C74 1.426(4) .
C73 B5 1.624(4) .
C75 C77 1.522(5) .
C75 C76 1.529(5) .
C75 C78 1.531(5) .
B1 O1 1.420(4) .
B1 O2 1.447(4) .
B2 O3 1.421(4) .
B2 O2 1.449(4) .
B3 O4 1.425(4) .
B3 O5 1.438(4) .
B4 O5 1.427(4) .
B4 O6 1.430(4) .
B5 O8 1.441(4) .
B5 O7 1.441(4) .
B6 O9 1.421(4) .
B6 O8 1.429(4) .
O10 C80 1.218(4) .
C80 C81 1.470(6) .
C80 C79 1.496(6) .
C84 C84 1.475(12) 5
C84 C83 1.530(8) .
C82 C83 1.391(8) .
